data_1535235
loop_
_publ_author_name
'Betz, T.'
'Hoppe, R.'

_publ_section_title
;
 Zur Kenntnis von Li5 Re O6 und Na5 Re O6 - mit einer Bemerkung ueber Na5
 I O6
;
_journal_name_full 'Zeitschrift fuer Anorganische und Allgemeine Chemie'
_journal_page_first 19
_journal_page_last 33
_journal_volume 512
_journal_year 1984
_chemical_formula_sum 'Na5 O6 Re'
_chemical_name_systematic 'Na5 (Re O6)'
_space_group_IT_number 12
_symmetry_space_group_name_Hall '-C 2y'
_symmetry_space_group_name_H-M 'C 1 2/m 1'
_cell_angle_alpha 90
_cell_angle_beta 111.01
_cell_angle_gamma 90
_cell_formula_units_Z 2
_cell_length_a 5.6877
_cell_length_b 8.7314
_cell_length_c 5.6074
_cell_volume 259.959
_citation_journal_id_ASTM ZAACAB
_cod_data_source_file Betz_ZAACAB_1984_651.cif
_cod_data_source_block Na5O6Re1
_cod_original_cell_volume 259.9589
_cod_original_formula_sum 'Na5 O6 Re1'
_cod_database_code 1535235

loop_
_symmetry_equiv_pos_as_xyz
x,y,z
-x,y,-z
-x,-y,-z
x,-y,z
x+1/2,y+1/2,z
-x+1/2,y+1/2,-z
-x+1/2,-y+1/2,-z
x+1/2,-y+1/2,z

loop_
_atom_site_label
_atom_site_type_symbol
_atom_site_fract_x
_atom_site_fract_y
_atom_site_fract_z
_atom_site_occupancy
_atom_site_U_iso_or_equiv
Na1 Na+1 0 0.6667 0 1 0.0
Na3 Na+1 0.5 0.3263 0.5 1 0.0
Na2 Na+1 0 0.5 0.5 1 0.0
Re1 Re+7 0 0 0 1 0.0
O1 O-2 0.2929 0.3623 0.7871 1 0.0
O2 O-2 0.2974 0.5 0.2006 1 0.0
